data_7231361
loop_
_publ_author_name
'Perumalla, Sathyanarayana Reddy'
'Wang, Chenguang'
'Guo, Yiwang'
'Shi, Limin'
'Sun, Changquan Calvin'

_publ_section_title
;
 Robust bulk preparation and characterization of sulfamethazine and
 saccharine salt and cocrystal polymorphs
;
_journal_issue 13
_journal_name_full CrystEngComm
_journal_page_first 2089
_journal_paper_doi 10.1039/C8CE01076E
_journal_volume 21
_journal_year 2019
_chemical_formula_sum 'C19 H19 N5 O5 S2'
_chemical_formula_weight 461.51
_space_group_IT_number 14
_space_group_name_Hall '-P 2ybc'
_space_group_name_H-M_alt 'P 1 21/c 1'
_symmetry_cell_setting monoclinic
_symmetry_space_group_name_Hall '-P 2ybc'
_symmetry_space_group_name_H-M 'P 1 21/c 1'
_atom_sites_solution_hydrogens geom
_atom_sites_solution_primary direct
_atom_sites_solution_secondary difmap
_audit_creation_method SHELXL-97
_audit_update_record
;
2016-10-25 deposited with the CCDC.
2018-08-13 downloaded from the CCDC.
;
_cell_angle_alpha 90.00
_cell_angle_beta 107.8270(10)
_cell_angle_gamma 90.00
_cell_formula_units_Z 4
_cell_length_a 8.0291(2)
_cell_length_b 17.5002(4)
_cell_length_c 14.6076(3)
_cell_measurement_temperature 128(2)
_cell_volume 1953.97(8)
_computing_structure_refinement 'SHELXL-97 (Sheldrick, 1997)'
_computing_structure_solution 'SHELXS-97 (Sheldrick, 1990)'
_diffrn_ambient_temperature 128(2)
_diffrn_measured_fraction_theta_full 0.990
_diffrn_measured_fraction_theta_max 0.990
_diffrn_radiation_monochromator graphite
_diffrn_radiation_source 'fine-focus sealed tube'
_diffrn_radiation_type CuK\a
_diffrn_radiation_wavelength 1.54178
_diffrn_reflns_av_R_equivalents 0.0865
_diffrn_reflns_av_sigmaI/netI 0.0528
_diffrn_reflns_limit_h_max 9
_diffrn_reflns_limit_h_min -7
_diffrn_reflns_limit_k_max 18
_diffrn_reflns_limit_k_min -20
_diffrn_reflns_limit_l_max 17
_diffrn_reflns_limit_l_min -16
_diffrn_reflns_number 13328
_diffrn_reflns_theta_full 67.09
_diffrn_reflns_theta_max 67.09
_diffrn_reflns_theta_min 4.06
_exptl_absorpt_coefficient_mu 2.875
_exptl_absorpt_correction_T_max 0.7241
_exptl_absorpt_correction_T_min 0.6562
_exptl_absorpt_correction_type multi-scan
_exptl_absorpt_process_details 'multi-scan absorption correction'
_exptl_crystal_density_diffrn 1.569
_exptl_crystal_density_method 'not measured'
_exptl_crystal_F_000 960
_exptl_crystal_size_max 0.16
_exptl_crystal_size_mid 0.15
_exptl_crystal_size_min 0.12
_refine_diff_density_max 0.487
_refine_diff_density_min -0.473
_refine_diff_density_rms 0.070
_refine_ls_extinction_method none
_refine_ls_goodness_of_fit_ref 1.083
_refine_ls_hydrogen_treatment mixed
_refine_ls_matrix_type full
_refine_ls_number_parameters 344
_refine_ls_number_reflns 3467
_refine_ls_number_restraints 0
_refine_ls_restrained_S_all 1.083
_refine_ls_R_factor_all 0.0541
_refine_ls_R_factor_gt 0.0430
_refine_ls_shift/su_max 0.001
_refine_ls_shift/su_mean 0.000
_refine_ls_structure_factor_coef Fsqd
_refine_ls_weighting_details 'calc w=1/[\s^2^(Fo^2^)+(0.0343P)^2^+2.3497P] where P=(Fo^2^+2Fc^2^)/3'
_refine_ls_weighting_scheme calc
_refine_ls_wR_factor_gt 0.0996
_refine_ls_wR_factor_ref 0.1050
_reflns_number_gt 2890
_reflns_number_total 3467
_reflns_threshold_expression >2sigma(I)
_cod_data_source_file c8ce01076e2.cif
_cod_data_source_block 123k
_cod_depositor_comments
;
The following automatic conversions were performed:

'_symmetry_cell_setting' value 'Monoclinic' changed to 'monoclinic'
according to
/home/data/users/saulius/crontab/automatic-downloads/rss-feeds/RSC/lib/dictionaries/cif_core.dic
dictionary named 'cif_core.dic' version 2.4.2 from 2011-04-26.

Automatic conversion script
Id: cif_fix_values 4973 2017-02-22 13:04:09Z antanas 

 Adding full bibliography for 7231360--7231361.cif.
;
_cod_original_sg_symbol_H-M P21/c
_cod_database_code 7231361

loop_
_symmetry_equiv_pos_as_xyz
'x, y, z'
'-x, y+1/2, -z+1/2'
'-x, -y, -z'
'x, -y-1/2, z-1/2'

loop_
_atom_site_label
_atom_site_type_symbol
_atom_site_fract_x
_atom_site_fract_y
_atom_site_fract_z
_atom_site_U_iso_or_equiv
_atom_site_adp_type
_atom_site_occupancy
_atom_site_symmetry_multiplicity
_atom_site_calc_flag
_atom_site_refinement_flags
S1 S -0.29775(8) 0.06167(4) 0.20224(4) 0.01689(17) Uani 1 1 d .
O1 O -0.3586(3) 0.13503(10) 0.22484(14) 0.0255(5) Uani 1 1 d .
O2 O -0.4284(2) 0.01399(11) 0.13727(13) 0.0231(4) Uani 1 1 d .
N1 N -0.1068(3) -0.08981(12) 0.25232(15) 0.0163(5) Uani 1 1 d .
N2 N -0.2167(3) 0.02312(12) 0.30635(15) 0.0166(5) Uani 1 1 d .
N3 N 0.2495(3) 0.10454(14) 0.00952(18) 0.0218(5) Uani 1 1 d .
N4 N -0.1248(3) -0.07573(12) 0.40948(15) 0.0150(5) Uani 1 1 d .
C1 C 0.0081(4) -0.20597(15) 0.20552(19) 0.0209(6) Uani 1 1 d .
H1A H -0.0222 -0.1778 0.1447 0.031 Uiso 1 1 calc R
H1B H -0.0585 -0.2538 0.1965 0.031 Uiso 1 1 calc R
H1C H 0.1336 -0.2175 0.2265 0.031 Uiso 1 1 calc R
C2 C -0.0351(3) -0.15879(14) 0.27972(18) 0.0158(5) Uani 1 1 d .
C3 C -0.1501(3) -0.04801(14) 0.31872(17) 0.0147(5) Uani 1 1 d .
C4 C -0.1310(3) 0.07638(14) 0.14853(18) 0.0159(5) Uani 1 1 d .
C5 C 0.0434(4) 0.08649(14) 0.20211(18) 0.0187(6) Uani 1 1 d .
C6 C 0.1685(4) 0.09717(15) 0.15636(19) 0.0186(6) Uani 1 1 d .
C7 C 0.1221(3) 0.09639(14) 0.05520(18) 0.0176(6) Uani 1 1 d .
C8 C -0.0030(3) -0.18757(15) 0.37271(18) 0.0168(5) Uani 1 1 d .
C9 C -0.0516(3) -0.14506(14) 0.43839(18) 0.0153(5) Uani 1 1 d .
C10 C -0.0354(4) -0.16879(18) 0.53809(19) 0.0206(6) Uani 1 1 d .
C11 C -0.1801(4) 0.07871(15) 0.04822(19) 0.0201(6) Uani 1 1 d .
C12 C -0.0543(4) 0.08872(15) 0.00286(19) 0.0198(6) Uani 1 1 d .
S2 S -0.53715(8) -0.18365(4) 0.56094(4) 0.01632(17) Uani 1 1 d .
O3 O -0.6512(2) -0.24469(10) 0.56649(13) 0.0226(4) Uani 1 1 d .
O4 O -0.3675(2) -0.18128(11) 0.63126(12) 0.0218(4) Uani 1 1 d .
O5 O -0.7401(2) 0.00279(10) 0.45878(13) 0.0205(4) Uani 1 1 d .
N5 N -0.6371(3) -0.09936(13) 0.55800(16) 0.0184(5) Uani 1 1 d .
C13 C -0.5335(4) -0.13083(15) 0.26143(19) 0.0197(6) Uani 1 1 d .
C14 C -0.6013(4) -0.08046(16) 0.31421(18) 0.0188(6) Uani 1 1 d .
C15 C -0.5971(3) -0.10176(14) 0.40616(18) 0.0160(5) Uani 1 1 d .
C16 C -0.5246(3) -0.17178(14) 0.44325(17) 0.0149(5) Uani 1 1 d .
C17 C -0.4639(4) -0.20100(16) 0.29932(19) 0.0209(6) Uani 1 1 d .
C18 C -0.4579(4) -0.22280(15) 0.39203(19) 0.0186(6) Uani 1 1 d .
C19 C -0.6660(3) -0.05954(15) 0.47422(18) 0.0169(5) Uani 1 1 d .
H12 H -0.091(4) 0.0857(15) -0.068(2) 0.017(7) Uiso 1 1 d .
H5 H 0.080(4) 0.0874(16) 0.272(2) 0.023(8) Uiso 1 1 d .
H13 H -0.542(4) -0.1183(16) 0.197(2) 0.018(7) Uiso 1 1 d .
H11 H -0.296(4) 0.0709(17) 0.013(2) 0.028(8) Uiso 1 1 d .
H8 H 0.056(4) -0.2348(17) 0.390(2) 0.022(8) Uiso 1 1 d .
H3B H 0.342(5) 0.0855(18) 0.041(2) 0.029(9) Uiso 1 1 d .
H5A H -0.661(4) -0.0856(17) 0.605(2) 0.024(8) Uiso 1 1 d .
H3A H 0.212(4) 0.0904(17) -0.056(2) 0.024(8) Uiso 1 1 d .
H4 H -0.153(4) -0.0505(17) 0.447(2) 0.022(9) Uiso 1 1 d .
H10C H 0.032(5) -0.212(2) 0.550(3) 0.045(10) Uiso 1 1 d .
H14 H -0.648(4) -0.0349(19) 0.286(2) 0.031(9) Uiso 1 1 d .
H17 H -0.415(4) -0.2353(18) 0.263(2) 0.031(9) Uiso 1 1 d .
H6 H 0.289(4) 0.1023(18) 0.192(2) 0.033(9) Uiso 1 1 d .
H10B H 0.026(5) -0.133(2) 0.583(3) 0.055(12) Uiso 1 1 d .
H10A H -0.145(5) -0.178(2) 0.546(3) 0.045(10) Uiso 1 1 d .
H18 H -0.413(4) -0.2692(17) 0.421(2) 0.023(8) Uiso 1 1 d .

loop_
_atom_site_aniso_label
_atom_site_aniso_U_11
_atom_site_aniso_U_22
_atom_site_aniso_U_33
_atom_site_aniso_U_23
_atom_site_aniso_U_13
_atom_site_aniso_U_12
S1 0.0199(3) 0.0159(3) 0.0163(3) 0.0044(2) 0.0076(3) 0.0038(2)
O1 0.0338(11) 0.0190(10) 0.0286(11) 0.0054(8) 0.0169(9) 0.0112(9)
O2 0.0212(10) 0.0265(10) 0.0200(9) 0.0058(8) 0.0038(8) -0.0013(8)
N1 0.0194(11) 0.0154(11) 0.0139(10) -0.0011(8) 0.0047(9) -0.0021(9)
N2 0.0222(12) 0.0142(10) 0.0152(11) 0.0022(8) 0.0082(9) 0.0023(9)
N3 0.0217(13) 0.0256(13) 0.0192(12) 0.0023(10) 0.0079(10) -0.0012(11)
N4 0.0196(12) 0.0149(11) 0.0118(10) -0.0005(9) 0.0067(9) 0.0023(9)
C1 0.0270(15) 0.0178(13) 0.0191(13) -0.0029(11) 0.0090(12) 0.0020(11)
C2 0.0144(13) 0.0142(12) 0.0183(13) -0.0013(10) 0.0045(10) -0.0017(10)
C3 0.0143(12) 0.0146(12) 0.0150(12) 0.0001(10) 0.0044(10) -0.0014(10)
C4 0.0178(13) 0.0125(12) 0.0190(13) 0.0016(10) 0.0081(10) 0.0006(10)
C5 0.0256(15) 0.0161(13) 0.0137(13) 0.0003(10) 0.0051(11) 0.0015(11)
C6 0.0185(14) 0.0155(13) 0.0194(13) -0.0001(10) 0.0024(11) 0.0003(11)
C7 0.0226(14) 0.0116(12) 0.0196(13) 0.0022(10) 0.0080(11) -0.0006(10)
C8 0.0186(13) 0.0127(13) 0.0191(13) 0.0006(10) 0.0057(11) 0.0019(11)
C9 0.0131(12) 0.0163(13) 0.0157(12) 0.0021(10) 0.0033(10) -0.0023(10)
C10 0.0245(16) 0.0242(15) 0.0145(13) 0.0058(11) 0.0082(11) 0.0036(13)
C11 0.0195(15) 0.0206(13) 0.0188(13) 0.0044(11) 0.0039(11) 0.0003(11)
C12 0.0244(15) 0.0206(14) 0.0135(13) 0.0015(10) 0.0043(11) -0.0011(11)
S2 0.0186(3) 0.0178(3) 0.0136(3) 0.0012(2) 0.0063(2) 0.0008(3)
O3 0.0248(10) 0.0203(10) 0.0244(10) 0.0034(8) 0.0101(8) -0.0036(8)
O4 0.0186(10) 0.0297(11) 0.0157(9) 0.0013(8) 0.0031(8) 0.0012(8)
O5 0.0254(10) 0.0166(9) 0.0214(9) 0.0002(8) 0.0098(8) 0.0038(8)
N5 0.0249(12) 0.0198(12) 0.0136(11) -0.0014(9) 0.0105(10) 0.0020(10)
C13 0.0229(14) 0.0229(14) 0.0133(13) -0.0009(11) 0.0056(11) -0.0053(11)
C14 0.0213(14) 0.0193(14) 0.0155(13) 0.0008(11) 0.0051(11) -0.0018(11)
C15 0.0157(13) 0.0155(13) 0.0161(12) -0.0019(10) 0.0039(10) -0.0036(10)
C16 0.0175(13) 0.0161(13) 0.0112(11) -0.0004(10) 0.0046(10) -0.0026(10)
C17 0.0222(14) 0.0208(14) 0.0199(14) -0.0073(11) 0.0066(11) -0.0027(11)
C18 0.0206(14) 0.0153(13) 0.0187(13) -0.0027(11) 0.0043(11) -0.0011(11)
C19 0.0166(13) 0.0181(13) 0.0169(13) -0.0024(10) 0.0067(10) -0.0042(11)

loop_
_atom_type_symbol
_atom_type_description
_atom_type_scat_dispersion_real
_atom_type_scat_dispersion_imag
_atom_type_scat_source
C C 0.0181 0.0091 'International Tables Vol C Tables 4.2.6.8 and 6.1.1.4'
H H 0.0000 0.0000 'International Tables Vol C Tables 4.2.6.8 and 6.1.1.4'
N N 0.0311 0.0180 'International Tables Vol C Tables 4.2.6.8 and 6.1.1.4'
O O 0.0492 0.0322 'International Tables Vol C Tables 4.2.6.8 and 6.1.1.4'
S S 0.3331 0.5567 'International Tables Vol C Tables 4.2.6.8 and 6.1.1.4'

loop_
_geom_angle_atom_site_label_1
_geom_angle_atom_site_label_2
_geom_angle_atom_site_label_3
_geom_angle
O2 S1 O1 115.74(12)
O2 S1 N2 112.41(11)
O1 S1 N2 102.92(11)
O2 S1 C4 106.80(12)
O1 S1 C4 109.07(12)
N2 S1 C4 109.82(12)
C3 N1 C2 117.1(2)
C3 N2 S1 123.00(18)
C7 N3 H3B 111(2)
C7 N3 H3A 113.7(19)
H3B N3 H3A 115(3)
C9 N4 C3 122.7(2)
C9 N4 H4 118(2)
C3 N4 H4 119(2)
C2 C1 H1A 109.5
C2 C1 H1B 109.5
H1A C1 H1B 109.5
C2 C1 H1C 109.5
H1A C1 H1C 109.5
H1B C1 H1C 109.5
N1 C2 C8 123.2(2)
N1 C2 C1 117.1(2)
C8 C2 C1 119.6(2)
N1 C3 N2 126.0(2)
N1 C3 N4 120.8(2)
N2 C3 N4 113.2(2)
C5 C4 C11 119.9(2)
C5 C4 S1 122.6(2)
C11 C4 S1 117.5(2)
C6 C5 C4 120.1(2)
C6 C5 H5 118.5(17)
C4 C5 H5 121.4(17)
C5 C6 C7 120.6(2)
C5 C6 H6 121(2)
C7 C6 H6 118(2)
N3 C7 C12 121.3(2)
N3 C7 C6 120.4(2)
C12 C7 C6 118.3(2)
C9 C8 C2 118.7(2)
C9 C8 H8 121.1(18)
C2 C8 H8 120.1(18)
N4 C9 C8 117.3(2)
N4 C9 C10 117.1(2)
C8 C9 C10 125.6(2)
C9 C10 H10C 107(2)
C9 C10 H10B 112(2)
H10C C10 H10B 105(3)
C9 C10 H10A 112(2)
H10C C10 H10A 111(3)
H10B C10 H10A 110(3)
C12 C11 C4 119.7(3)
C12 C11 H11 121.0(19)
C4 C11 H11 119.2(19)
C11 C12 C7 121.3(2)
C11 C12 H12 118.1(16)
C7 C12 H12 120.4(16)
O3 S2 O4 117.84(11)
O3 S2 N5 110.52(11)
O4 S2 N5 109.62(11)
O3 S2 C16 111.90(11)
O4 S2 C16 111.67(12)
N5 S2 C16 92.37(11)
C19 N5 S2 114.93(18)
C19 N5 H5A 126(2)
S2 N5 H5A 119(2)
C14 C13 C17 121.2(3)
C14 C13 H13 118.9(17)
C17 C13 H13 119.9(17)
C15 C14 C13 118.1(3)
C15 C14 H14 124(2)
C13 C14 H14 118(2)
C14 C15 C16 119.8(2)
C14 C15 C19 128.0(2)
C16 C15 C19 112.1(2)
C18 C16 C15 123.1(2)
C18 C16 S2 127.0(2)
C15 C16 S2 109.91(19)
C13 C17 C18 121.2(3)
C13 C17 H17 120.8(19)
C18 C17 H17 118.0(19)
C16 C18 C17 116.6(2)
C16 C18 H18 118.8(19)
C17 C18 H18 124.6(19)
O5 C19 N5 123.8(2)
O5 C19 C15 125.5(2)
N5 C19 C15 110.6(2)

loop_
_geom_bond_atom_site_label_1
_geom_bond_atom_site_label_2
_geom_bond_distance
S1 O2 1.4450(19)
S1 O1 1.4471(19)
S1 N2 1.608(2)
S1 C4 1.766(3)
N1 C3 1.343(3)
N1 C2 1.345(3)
N2 C3 1.345(3)
N3 C7 1.389(3)
N3 H3B 0.81(3)
N3 H3A 0.94(3)
N4 C9 1.358(3)
N4 C3 1.367(3)
N4 H4 0.79(3)
C1 C2 1.486(3)
C1 H1A 0.9800
C1 H1B 0.9800
C1 H1C 0.9800
C2 C8 1.397(4)
C4 C5 1.390(4)
C4 C11 1.397(4)
C5 C6 1.379(4)
C5 H5 0.98(3)
C6 C7 1.409(4)
C6 H6 0.95(3)
C7 C12 1.395(4)
C8 C9 1.362(4)
C8 H8 0.95(3)
C9 C10 1.481(3)
C10 H10C 0.91(4)
C10 H10B 0.94(4)
C10 H10A 0.94(4)
C11 C12 1.378(4)
C11 H11 0.93(3)
C12 H12 0.99(3)
S2 O3 1.4255(19)
S2 O4 1.4337(18)
S2 N5 1.673(2)
S2 C16 1.765(3)
O5 C19 1.230(3)
N5 C19 1.365(3)
N5 H5A 0.81(3)
C13 C14 1.387(4)
C13 C17 1.392(4)
C13 H13 0.94(3)
C14 C15 1.384(4)
C14 H14 0.92(3)
C15 C16 1.393(4)
C15 C19 1.475(4)
C16 C18 1.374(4)
C17 C18 1.393(4)
C17 H17 0.96(3)
C18 H18 0.93(3)

loop_
_geom_torsion_atom_site_label_1
_geom_torsion_atom_site_label_2
_geom_torsion_atom_site_label_3
_geom_torsion_atom_site_label_4
_geom_torsion
O2 S1 N2 C3 52.2(2)
O1 S1 N2 C3 177.4(2)
C4 S1 N2 C3 -66.5(2)
C3 N1 C2 C8 -0.7(4)
C3 N1 C2 C1 178.3(2)
C2 N1 C3 N2 177.3(2)
C2 N1 C3 N4 -1.2(4)
S1 N2 C3 N1 15.2(4)
S1 N2 C3 N4 -166.15(18)
C9 N4 C3 N1 1.7(4)
C9 N4 C3 N2 -177.0(2)
O2 S1 C4 C5 -148.9(2)
O1 S1 C4 C5 85.3(2)
N2 S1 C4 C5 -26.8(2)
O2 S1 C4 C11 31.9(2)
O1 S1 C4 C11 -93.8(2)
N2 S1 C4 C11 154.1(2)
C11 C4 C5 C6 -1.4(4)
S1 C4 C5 C6 179.5(2)
C4 C5 C6 C7 -1.3(4)
C5 C6 C7 N3 -177.8(2)
C5 C6 C7 C12 3.4(4)
N1 C2 C8 C9 2.2(4)
C1 C2 C8 C9 -176.8(2)
C3 N4 C9 C8 -0.1(4)
C3 N4 C9 C10 -178.7(2)
C2 C8 C9 N4 -1.7(4)
C2 C8 C9 C10 176.7(3)
C5 C4 C11 C12 2.0(4)
S1 C4 C11 C12 -178.9(2)
C4 C11 C12 C7 0.2(4)
N3 C7 C12 C11 178.3(2)
C6 C7 C12 C11 -2.9(4)
O3 S2 N5 C19 -114.34(19)
O4 S2 N5 C19 114.15(19)
C16 S2 N5 C19 0.1(2)
C17 C13 C14 C15 0.3(4)
C13 C14 C15 C16 0.6(4)
C13 C14 C15 C19 -177.7(2)
C14 C15 C16 C18 -1.1(4)
C19 C15 C16 C18 177.4(2)
C14 C15 C16 S2 -179.9(2)
C19 C15 C16 S2 -1.4(3)
O3 S2 C16 C18 -64.7(3)
O4 S2 C16 C18 69.8(3)
N5 S2 C16 C18 -178.0(2)
O3 S2 C16 C15 114.01(19)
O4 S2 C16 C15 -111.45(19)
N5 S2 C16 C15 0.76(19)
C14 C13 C17 C18 -0.8(4)
C15 C16 C18 C17 0.7(4)
S2 C16 C18 C17 179.3(2)
C13 C17 C18 C16 0.3(4)
S2 N5 C19 O5 178.8(2)
S2 N5 C19 C15 -0.9(3)
C14 C15 C19 O5 0.2(4)
C16 C15 C19 O5 -178.3(2)
C14 C15 C19 N5 179.9(2)
C16 C15 C19 N5 1.5(3)
